data_9004378
loop_
_publ_author_name
'Oberti, R.'
'Hawthorne, F. C.'
'Ungaretti, L.'
'Cannillo, E.'

_publ_section_title
;
 [6]Al disorder in amphiboles from mantle peridotites
 Sample: F8
;
_journal_name_full 'The Canadian Mineralogist'
_journal_page_first 867
_journal_page_last 878
_journal_volume 33
_journal_year 1995
_chemical_formula_sum 'Al2.318 Ca1.84 Cr0.04 Fe0.53 H2 K0.04 Mg3.88 Na0.7 O24 Si6.312 Ti0.04'
_chemical_name_mineral Hornblende
_space_group_IT_number 12
_symmetry_space_group_name_Hall '-C 2y'
_symmetry_space_group_name_H-M 'C 1 2/m 1'
_cell_angle_alpha 90
_cell_angle_beta 105.32
_cell_angle_gamma 90
_cell_formula_units_Z 2
_cell_length_a 9.861
_cell_length_b 17.959
_cell_length_c 5.289
_cell_volume 903.365
_database_code_amcsd 0005452
_exptl_crystal_density_diffrn 3.107
_cod_original_formula_sum 'Si6.312 Al2.318 Mg3.88 Fe.53 Ti.04 Cr.04 Ca1.84 Na.7 K.04 H2 O24'
_cod_database_code 9004378

loop_
_space_group_symop_operation_xyz
x,y,z
1/2+x,1/2+y,z
x,-y,z
1/2+x,1/2-y,z
-x,y,-z
1/2-x,1/2+y,-z
-x,-y,-z
1/2-x,1/2-y,-z

loop_
_atom_site_label
_atom_site_fract_x
_atom_site_fract_y
_atom_site_fract_z
_atom_site_occupancy
_atom_site_U_iso_or_equiv
_atom_site_type_symbol
_atom_site_attached_hydrogens
SiT1 0.28070 0.08520 0.30230 0.78900 0.00659 Si 0
AlT1 0.28070 0.08520 0.30230 0.21100 0.00659 Al 0
SiT2 0.29080 0.17300 0.81270 0.78900 0.00697 Si 0
AlT2 0.29080 0.17300 0.81270 0.21100 0.00697 Al 0
MgM1 0.00000 0.08900 0.50000 0.92000 0.00798 Mg 0
FeM1 0.00000 0.08900 0.50000 0.06000 0.00798 Fe 0
TiM2 0.00000 0.17620 0.00000 0.02000 0.00722 Ti 0
CrM2 0.00000 0.17620 0.00000 0.02000 0.00722 Cr 0
AlM2 0.00000 0.17620 0.00000 0.21000 0.00722 Al 0
FeM2 0.00000 0.17620 0.00000 0.11000 0.00722 Fe 0
MgM2 0.00000 0.17620 0.00000 0.64000 0.00722 Mg 0
AlM3 0.00000 0.00000 0.00000 0.21000 0.00697 Al 0
MgM3 0.00000 0.00000 0.00000 0.72000 0.00697 Mg 0
FeM3 0.00000 0.00000 0.00000 0.07000 0.00697 Fe 0
FeM4 0.00000 0.27990 0.50000 0.03000 0.00988 Fe 0
MgM4 0.00000 0.27990 0.50000 0.01000 0.00988 Mg 0
CaM4 0.00000 0.27990 0.50000 0.46000 0.00988 Ca 0
FeM4* 0.00000 0.25340 0.50000 0.03000 0.00925 Fe 0
MgM4* 0.00000 0.25340 0.50000 0.01000 0.00925 Mg 0
CaM4* 0.00000 0.25340 0.50000 0.46000 0.00925 Ca 0
NaA 0.00000 0.50000 0.00000 0.14000 0.04610 Na 0
KA 0.00000 0.50000 0.00000 0.00800 0.04610 K 0
NaA(m) 0.01390 0.50000 0.05860 0.14000 0.04078 Na 0
KA(m) 0.01390 0.50000 0.05860 0.00800 0.04078 K 0
NaA(2) 0.00000 0.46640 0.00000 0.14000 0.02204 Na 0
KA(2) 0.00000 0.46640 0.00000 0.00800 0.02204 K 0
H 0.20300 0.00000 0.72770 1.00000 0.07903 H 0
O1 0.10680 0.08730 0.21560 1.00000 0.01127 O 0
O2 0.11960 0.17340 0.73240 1.00000 0.00937 O 0
O-h3 0.10820 0.00000 0.71820 1.00000 0.01089 O 0
O4 0.36700 0.25000 0.78700 1.00000 0.01203 O 0
O5 0.34950 0.14070 0.11360 1.00000 0.01216 O 0
O6 0.34370 0.11600 0.61120 1.00000 0.01381 O 0
O7 0.33980 0.00000 0.27300 1.00000 0.01545 O 0

loop_
_cod_changelog_entry_id
_cod_changelog_entry_author
_cod_changelog_entry_date
_cod_changelog_entry_text
1
;cod-tools version 3.8.0
Id: cif_guess_AMCSD_atom_types 9581 2023-05-17 12:35:41Z saulius
;
2023-05-23T09:17:42+03:00
;Derived atom types and hydrogen counts
from atom names that follow the AMCSD naming convention
(Wat == water, O-H == hydroxyl).
;

loop_
_cod_related_entry_id
_cod_related_entry_database
_cod_related_entry_code
1 AMCSD 0005452
